data_7001931
loop_
_publ_author_name
'Fawcett, John'
'Harding, Duncan A. J.'
'Hope, Eric G.'
'Singh, Kuldip'
'Solan, Gregory A.'

_publ_section_title
;
 N-Heterocyclic carbene-containing ruthenium difluoro complexes and
 their reactivity towards BF3
;
_journal_issue 34
_journal_name_full 'Dalton Transactions'
_journal_page_first 6861
_journal_page_last 6870
_journal_paper_doi 10.1039/b906321h
_journal_year 2009
_chemical_formula_moiety '(C58 H72 Cl3 N4 O4 Ru2)(F )4(C H2 Cl2)'
_chemical_formula_sum 'C62 H80 Cl11 F N4 O4 Ru2'
_chemical_formula_weight 1556.39
_chemical_name_systematic
;
?
;
_space_group_IT_number 14
_symmetry_cell_setting monoclinic
_symmetry_space_group_name_Hall '-P 2ybc'
_symmetry_space_group_name_H-M 'P 1 21/c 1'
_atom_sites_solution_hydrogens geom
_atom_sites_solution_primary direct
_atom_sites_solution_secondary difmap
_audit_creation_method SHELXL-97
_cell_angle_alpha 90.00
_cell_angle_beta 100.74(3)
_cell_angle_gamma 90.00
_cell_formula_units_Z 4
_cell_length_a 14.11(2)
_cell_length_b 34.04(5)
_cell_length_c 15.18(2)
_cell_measurement_reflns_used 958
_cell_measurement_temperature 150(2)
_cell_measurement_theta_max 21.43
_cell_measurement_theta_min 2.26
_cell_volume 7163(17)
_computing_cell_refinement 'Bruker SMART'
_computing_data_collection 'Bruker SMART'
_computing_data_reduction 'Bruker SHELXTL'
_computing_molecular_graphics 'Bruker SHELXTL'
_computing_publication_material 'Bruker SHELXTL'
_computing_structure_refinement 'SHELXL-97 (Sheldrick, 1997)'
_computing_structure_solution 'SHELXS-97 (Sheldrick, 1990)'
_diffrn_ambient_temperature 150(2)
_diffrn_measured_fraction_theta_full 0.999
_diffrn_measured_fraction_theta_max 0.999
_diffrn_measurement_device_type 'Bruker Apex 2000 CCD area detector'
_diffrn_measurement_method 'phi and omega scans'
_diffrn_radiation_monochromator graphite
_diffrn_radiation_source 'fine-focus sealed tube'
_diffrn_radiation_type MoK\a
_diffrn_radiation_wavelength 0.71073
_diffrn_reflns_av_R_equivalents 0.0000
_diffrn_reflns_av_sigmaI/netI 0.0976
_diffrn_reflns_limit_h_max 17
_diffrn_reflns_limit_h_min -17
_diffrn_reflns_limit_k_max 41
_diffrn_reflns_limit_k_min 0
_diffrn_reflns_limit_l_max 18
_diffrn_reflns_limit_l_min 0
_diffrn_reflns_number 14063
_diffrn_reflns_theta_full 26.00
_diffrn_reflns_theta_max 26.00
_diffrn_reflns_theta_min 1.20
_exptl_absorpt_coefficient_mu 0.880
_exptl_absorpt_correction_T_max 0.93
_exptl_absorpt_correction_T_min 0.67
_exptl_absorpt_correction_type empirical
_exptl_absorpt_process_details
;
absorption correction based on 12956 rerflections (SADABS); Rint 0.051 before
correction and 0.032 after.
;
_exptl_crystal_colour colourless
_exptl_crystal_density_diffrn 1.444
_exptl_crystal_density_method 'not measured'
_exptl_crystal_description block
_exptl_crystal_F_000 3184
_exptl_crystal_size_max 0.25
_exptl_crystal_size_mid 0.14
_exptl_crystal_size_min 0.13
_refine_diff_density_max 1.516
_refine_diff_density_min -0.685
_refine_diff_density_rms 0.091
_refine_ls_extinction_method none
_refine_ls_goodness_of_fit_ref 0.838
_refine_ls_hydrogen_treatment constr
_refine_ls_matrix_type full
_refine_ls_number_parameters 651
_refine_ls_number_reflns 14063
_refine_ls_number_restraints 0
_refine_ls_restrained_S_all 0.838
_refine_ls_R_factor_all 0.1085
_refine_ls_R_factor_gt 0.0609
_refine_ls_shift/su_max 0.001
_refine_ls_shift/su_mean 0.000
_refine_ls_structure_factor_coef Fsqd
_refine_ls_weighting_details 'calc w=1/[\s^2^(Fo^2^)+(0.0958P)^2^+0.0000P] where P=(Fo^2^+2Fc^2^)/3'
_refine_ls_weighting_scheme calc
_refine_ls_wR_factor_gt 0.1576
_refine_ls_wR_factor_ref 0.1714
_reflns_number_gt 6773
_reflns_number_total 14063
_reflns_threshold_expression >2sigma(I)
_cod_data_source_file b906321h.txt
_cod_data_source_block 04198
_cod_depositor_comments
;
The following automatic conversions were performed:
'_symmetry_cell_setting' value 'Monoclinic' changed to 'monoclinic'
according to '/home/saulius/struct/CIF-dictionaries/cif_core.dic'
dictionary named 'cif_core.dic' version 2.4.1 from 2010-06-29.

Automatic conversion script
Id: cif_fix_enum 1527 2010-12-29 10:47:43Z saulius 
;
_cod_original_cell_volume 7161(19)
_cod_original_sg_symbol_H-M P2(1)/c
_cod_database_code 7001931

loop_
_symmetry_equiv_pos_as_xyz
'x, y, z'
'-x, y+1/2, -z+1/2'
'-x, -y, -z'
'x, -y-1/2, z-1/2'

loop_
_atom_site_label
_atom_site_type_symbol
_atom_site_fract_x
_atom_site_fract_y
_atom_site_fract_z
_atom_site_U_iso_or_equiv
_atom_site_adp_type
_atom_site_occupancy
_atom_site_symmetry_multiplicity
_atom_site_calc_flag
_atom_site_refinement_flags
_atom_site_disorder_assembly
_atom_site_disorder_group
Ru1 Ru 0.68067(4) 0.132108(12) 0.94963(3) 0.06072(18) Uani 1 1 d . . .
Ru2 Ru 0.60499(4) 0.154543(12) 0.73768(3) 0.05820(18) Uani 1 1 d . . .
Cl1 Cl 0.73269(11) 0.18351(3) 0.85776(9) 0.0571(4) Uani 1 1 d . . .
Cl2 Cl 0.51790(12) 0.15039(4) 0.86248(10) 0.0683(5) Uani 1 1 d . . .
Cl3 Cl 0.67995(15) 0.09481(4) 0.81027(10) 0.0817(6) Uani 1 1 d . . .
N1 N 0.8879(5) 0.09433(14) 0.9974(4) 0.086(2) Uani 1 1 d . . .
N2 N 0.8660(4) 0.13504(15) 1.0992(3) 0.0750(17) Uani 1 1 d . . .
N3 N 0.4786(6) 0.09130(16) 0.6195(4) 0.103(2) Uani 1 1 d . . .
N4 N 0.4252(5) 0.14926(18) 0.5840(4) 0.0805(18) Uani 1 1 d . . .
O1 O 0.6033(4) 0.06706(12) 1.0500(3) 0.0958(17) Uani 1 1 d . . .
O2 O 0.6191(3) 0.18949(11) 1.0781(3) 0.0678(11) Uani 1 1 d . . .
O3 O 0.5543(3) 0.24016(11) 0.7118(3) 0.0656(11) Uani 1 1 d . . .
O4 O 0.7273(3) 0.15978(12) 0.5953(3) 0.0750(13) Uani 1 1 d . . .
C1 C 0.6335(5) 0.09122(17) 1.0123(4) 0.076(2) Uani 1 1 d . . .
C2 C 0.6496(4) 0.16776(16) 1.0357(4) 0.0563(16) Uani 1 1 d . . .
C3 C 0.8206(5) 0.12030(16) 1.0187(4) 0.070(2) Uani 1 1 d . . .
C4 C 0.9680(7) 0.0932(2) 1.0644(6) 0.116(3) Uani 1 1 d . . .
H4 H 1.0222 0.0766 1.0654 0.139 Uiso 1 1 calc R . .
C5 C 0.9577(6) 0.1193(2) 1.1285(5) 0.099(3) Uani 1 1 d . . .
H5 H 1.0026 0.1255 1.1815 0.119 Uiso 1 1 calc R . .
C6 C 0.5642(4) 0.20675(17) 0.7129(3) 0.0533(14) Uani 1 1 d . . .
C7 C 0.6800(5) 0.15700(15) 0.6486(4) 0.0597(16) Uani 1 1 d . . .
C8 C 0.4957(6) 0.13008(18) 0.6431(4) 0.074(2) Uani 1 1 d . . .
C9 C 0.3997(7) 0.0884(3) 0.5480(5) 0.116(4) Uani 1 1 d . . .
H9 H 0.3734 0.0646 0.5214 0.139 Uiso 1 1 calc R . .
C10 C 0.3682(7) 0.1234(3) 0.5237(5) 0.108(3) Uani 1 1 d . . .
H10 H 0.3175 0.1301 0.4756 0.129 Uiso 1 1 calc R . .
C11 C 0.8833(6) 0.06929(17) 0.9165(5) 0.093(3) Uani 1 1 d . . .
C12A C 0.9304(6) 0.08326(18) 0.8501(5) 0.088(2) Uani 1 1 d . . .
C13 C 0.9384(6) 0.0568(2) 0.7806(5) 0.111(3) Uani 1 1 d . . .
H13 H 0.9694 0.0648 0.7331 0.133 Uiso 1 1 calc R . .
C14 C 0.9017(7) 0.0198(2) 0.7815(7) 0.146(4) Uani 1 1 d . . .
H14 H 0.9077 0.0024 0.7339 0.175 Uiso 1 1 calc R . .
C15 C 0.8568(8) 0.0068(2) 0.8483(6) 0.148(4) Uani 1 1 d . . .
H15 H 0.8328 -0.0193 0.8467 0.177 Uiso 1 1 calc R . .
C16 C 0.8460(7) 0.03137(18) 0.9180(5) 0.116(3) Uani 1 1 d . . .
C17 C 0.9758(6) 0.12348(18) 0.8507(4) 0.092(3) Uani 1 1 d . . .
H17 H 0.9537 0.1390 0.8990 0.110 Uiso 1 1 calc R . .
C18 C 1.0873(7) 0.1225(2) 0.8728(6) 0.128(3) Uani 1 1 d . . .
H18A H 1.1057 0.1057 0.9256 0.191 Uiso 1 1 d R . .
H18B H 1.1103 0.1493 0.8874 0.191 Uiso 1 1 d R . .
H18C H 1.1163 0.1124 0.8235 0.191 Uiso 1 1 d R . .
C19 C 0.9406(6) 0.14567(19) 0.7605(4) 0.090(2) Uani 1 1 d . . .
H19A H 0.9571 0.1736 0.7662 0.135 Uiso 1 1 d R . .
H19B H 0.8704 0.1427 0.7450 0.135 Uiso 1 1 d R . .
H19C H 0.9703 0.1340 0.7133 0.135 Uiso 1 1 d R . .
C20 C 0.7973(9) 0.0154(2) 0.9944(7) 0.164(6) Uani 1 1 d . . .
H20 H 0.7837 0.0384 1.0310 0.197 Uiso 1 1 calc R . .
C21 C 0.7031(11) -0.0050(2) 0.9615(8) 0.212(8) Uani 1 1 d . . .
H21A H 0.7144 -0.0324 0.9464 0.319 Uiso 1 1 d R . .
H21B H 0.6689 0.0087 0.9081 0.319 Uiso 1 1 d R . .
H21C H 0.6640 -0.0042 1.0086 0.319 Uiso 1 1 d R . .
C22 C 0.8723(10) -0.0112(4) 1.0562(9) 0.292(11) Uani 1 1 d . . .
H22A H 0.8568 -0.0389 1.0430 0.438 Uiso 1 1 d R . .
H22B H 0.8697 -0.0058 1.1191 0.438 Uiso 1 1 d R . .
H22C H 0.9373 -0.0056 1.0453 0.438 Uiso 1 1 d R . .
C23 C 0.8308(5) 0.16461(17) 1.1545(4) 0.0663(18) Uani 1 1 d . . .
C24 C 0.7854(5) 0.15178(18) 1.2232(4) 0.0698(18) Uani 1 1 d . . .
C25 C 0.7588(5) 0.17992(19) 1.2804(4) 0.0730(18) Uani 1 1 d . . .
H25 H 0.7263 0.1724 1.3272 0.088 Uiso 1 1 calc R . .
C26 C 0.7796(5) 0.2181(2) 1.2686(4) 0.077(2) Uani 1 1 d . . .
H26 H 0.7620 0.2372 1.3084 0.093 Uiso 1 1 calc R . .
C27 C 0.8246(5) 0.23014(19) 1.2022(5) 0.078(2) Uani 1 1 d . . .
H27 H 0.8377 0.2573 1.1967 0.094 Uiso 1 1 calc R . .
C28 C 0.8525(5) 0.20361(19) 1.1410(4) 0.0727(19) Uani 1 1 d . . .
C29 C 0.7665(6) 0.10894(18) 1.2410(4) 0.085(2) Uani 1 1 d . . .
H29 H 0.7725 0.0939 1.1857 0.103 Uiso 1 1 calc R . .
C30 C 0.6628(7) 0.1036(2) 1.2563(5) 0.111(3) Uani 1 1 d . . .
H30A H 0.6648 0.1024 1.3211 0.166 Uiso 1 1 d R . .
H30B H 0.6326 0.0796 1.2281 0.166 Uiso 1 1 d R . .
H30C H 0.6252 0.1265 1.2313 0.166 Uiso 1 1 d R . .
C31 C 0.8401(8) 0.0920(2) 1.3178(5) 0.141(4) Uani 1 1 d . . .
H31A H 0.8927 0.0804 1.2925 0.212 Uiso 1 1 d R . .
H31B H 0.8131 0.0721 1.3528 0.212 Uiso 1 1 d R . .
H31C H 0.8649 0.1141 1.3568 0.212 Uiso 1 1 d R . .
C32 C 0.9087(5) 0.2157(2) 1.0677(5) 0.082(2) Uani 1 1 d . . .
H32 H 0.9040 0.1940 1.0227 0.098 Uiso 1 1 calc R . .
C33 C 1.0155(6) 0.2214(3) 1.1110(7) 0.151(4) Uani 1 1 d . . .
H33A H 1.0270 0.2497 1.1176 0.227 Uiso 1 1 d R . .
H33B H 1.0601 0.2100 1.0756 0.227 Uiso 1 1 d R . .
H33C H 1.0260 0.2091 1.1704 0.227 Uiso 1 1 d R . .
C34 C 0.8702(5) 0.2536(2) 1.0188(5) 0.092(2) Uani 1 1 d . . .
H34A H 0.8007 0.2515 0.9959 0.138 Uiso 1 1 d R . .
H34B H 0.9037 0.2584 0.9688 0.138 Uiso 1 1 d R . .
H34C H 0.8826 0.2754 1.0616 0.138 Uiso 1 1 d R . .
C35 C 0.5258(7) 0.05631(18) 0.6595(5) 0.104(3) Uani 1 1 d . . .
C36 C 0.6041(7) 0.04063(18) 0.6254(5) 0.118(4) Uani 1 1 d . . .
C37 C 0.6408(9) 0.0041(2) 0.6576(6) 0.163(5) Uani 1 1 d . . .
H37 H 0.6940 -0.0073 0.6367 0.196 Uiso 1 1 calc R . .
C38 C 0.5978(9) -0.01513(19) 0.7208(6) 0.158(5) Uani 1 1 d . . .
H38 H 0.6216 -0.0401 0.7426 0.189 Uiso 1 1 calc R . .
C39 C 0.5214(9) 0.0012(2) 0.7526(5) 0.140(4) Uani 1 1 d . . .
H39 H 0.4945 -0.0128 0.7962 0.168 Uiso 1 1 calc R . .
C40 C 0.4828(8) 0.0367(2) 0.7239(5) 0.118(3) Uani 1 1 d . . .
C41 C 0.4009(7) 0.0529(2) 0.7604(5) 0.116(3) Uani 1 1 d . . .
H41 H 0.3914 0.0809 0.7404 0.139 Uiso 1 1 calc R . .
C42 C 0.3067(8) 0.0298(3) 0.7223(7) 0.173(5) Uani 1 1 d . . .
H42A H 0.3290 0.0045 0.7033 0.259 Uiso 1 1 d R . .
H42B H 0.2657 0.0426 0.6711 0.259 Uiso 1 1 d R . .
H42C H 0.2698 0.0256 0.7701 0.259 Uiso 1 1 d R . .
C43 C 0.4186(8) 0.0521(2) 0.8620(6) 0.154(5) Uani 1 1 d . . .
H43A H 0.3648 0.0381 0.8802 0.231 Uiso 1 1 d R . .
H43B H 0.4211 0.0791 0.8850 0.231 Uiso 1 1 d R . .
H43C H 0.4792 0.0387 0.8864 0.231 Uiso 1 1 d R . .
C44 C 0.6454(9) 0.0610(2) 0.5493(5) 0.124(4) Uani 1 1 d . . .
H44 H 0.6170 0.0879 0.5410 0.149 Uiso 1 1 calc R . .
C45 C 0.7555(8) 0.0652(2) 0.5719(6) 0.144(4) Uani 1 1 d . . .
H45A H 0.7752 0.0752 0.6332 0.216 Uiso 1 1 d R . .
H45B H 0.7785 0.0831 0.5298 0.216 Uiso 1 1 d R . .
H45C H 0.7832 0.0391 0.5674 0.216 Uiso 1 1 d R . .
C46 C 0.6098(11) 0.0374(3) 0.4611(6) 0.249(9) Uani 1 1 d . . .
H46A H 0.5874 0.0114 0.4759 0.373 Uiso 1 1 d R . .
H46B H 0.6625 0.0344 0.4276 0.373 Uiso 1 1 d R . .
H46C H 0.5564 0.0517 0.4245 0.373 Uiso 1 1 d R . .
C47 C 0.4066(5) 0.1909(2) 0.5774(5) 0.0739(19) Uani 1 1 d . . .
C48 C 0.3396(6) 0.2070(3) 0.6283(5) 0.100(3) Uani 1 1 d . . .
C49 C 0.3159(7) 0.2482(3) 0.6104(8) 0.124(4) Uani 1 1 d . . .
H49 H 0.2724 0.2613 0.6411 0.149 Uiso 1 1 calc R . .
C50 C 0.3581(8) 0.2677(3) 0.5478(8) 0.129(4) Uani 1 1 d . . .
H50 H 0.3431 0.2947 0.5371 0.155 Uiso 1 1 calc R . .
C51 C 0.4184(6) 0.2509(3) 0.5018(6) 0.099(3) Uani 1 1 d . . .
H51 H 0.4452 0.2661 0.4600 0.118 Uiso 1 1 calc R . .
C52 C 0.4423(5) 0.2127(2) 0.5130(5) 0.0729(19) Uani 1 1 d . . .
C53 C 0.2994(6) 0.1813(3) 0.6944(6) 0.122(3) Uani 1 1 d . . .
H53 H 0.3429 0.1580 0.7072 0.147 Uiso 1 1 calc R . .
C54 C 0.2970(7) 0.2019(3) 0.7872(7) 0.164(5) Uani 1 1 d . . .
H54A H 0.3619 0.2076 0.8206 0.246 Uiso 1 1 d R . .
H54B H 0.2631 0.1849 0.8233 0.246 Uiso 1 1 d R . .
H54C H 0.2612 0.2265 0.7737 0.246 Uiso 1 1 d R . .
C55 C 0.1963(7) 0.1655(4) 0.6548(7) 0.192(6) Uani 1 1 d . . .
H55A H 0.1539 0.1884 0.6427 0.289 Uiso 1 1 d R . .
H55B H 0.1735 0.1484 0.6985 0.289 Uiso 1 1 d R . .
H55C H 0.1956 0.1509 0.5989 0.289 Uiso 1 1 d R . .
C56 C 0.5070(5) 0.19558(19) 0.4561(4) 0.0745(19) Uani 1 1 d . . .
H56 H 0.5312 0.1699 0.4833 0.089 Uiso 1 1 calc R . .
C57 C 0.4541(6) 0.1874(2) 0.3590(4) 0.106(3) Uani 1 1 d . . .
H57A H 0.4122 0.1644 0.3580 0.158 Uiso 1 1 d R . .
H57B H 0.5012 0.1827 0.3202 0.158 Uiso 1 1 d R . .
H57C H 0.4149 0.2104 0.3373 0.158 Uiso 1 1 d R . .
C58 C 0.5962(5) 0.22185(19) 0.4523(5) 0.085(2) Uani 1 1 d . . .
H58A H 0.5754 0.2455 0.4172 0.128 Uiso 1 1 d R . .
H58B H 0.6414 0.2070 0.4232 0.128 Uiso 1 1 d R . .
H58C H 0.6280 0.2294 0.5129 0.128 Uiso 1 1 d R . .
F1 F 0.0755(4) 0.24348(11) 0.8684(4) 0.143(2) Uani 1 1 d . . .

loop_
_atom_site_aniso_label
_atom_site_aniso_U_11
_atom_site_aniso_U_22
_atom_site_aniso_U_33
_atom_site_aniso_U_23
_atom_site_aniso_U_13
_atom_site_aniso_U_12
Ru1 0.1084(5) 0.0282(2) 0.0601(3) 0.0052(2) 0.0535(3) 0.0083(2)
Ru2 0.0996(4) 0.0303(2) 0.0563(3) -0.0057(2) 0.0446(3) -0.0135(2)
Cl1 0.0911(11) 0.0297(6) 0.0580(9) 0.0077(6) 0.0334(8) 0.0028(7)
Cl2 0.1022(13) 0.0541(8) 0.0603(9) -0.0110(7) 0.0451(9) -0.0178(8)
Cl3 0.1659(18) 0.0263(6) 0.0737(10) -0.0023(6) 0.0760(11) -0.0001(9)
N1 0.149(6) 0.050(3) 0.080(4) 0.033(3) 0.075(4) 0.057(3)
N2 0.109(5) 0.071(3) 0.055(3) 0.027(3) 0.041(3) 0.050(3)
N3 0.199(7) 0.056(4) 0.073(4) -0.022(3) 0.075(5) -0.062(4)
N4 0.109(5) 0.076(4) 0.066(4) -0.027(3) 0.038(4) -0.055(4)
O1 0.168(5) 0.044(2) 0.101(3) 0.016(2) 0.090(4) 0.011(3)
O2 0.091(3) 0.054(2) 0.065(3) -0.008(2) 0.031(2) 0.020(2)
O3 0.086(3) 0.037(2) 0.072(3) -0.002(2) 0.009(2) -0.002(2)
O4 0.107(4) 0.062(3) 0.069(3) 0.001(2) 0.050(3) -0.006(2)
C1 0.136(6) 0.036(3) 0.073(4) 0.000(3) 0.068(4) 0.000(4)
C2 0.080(4) 0.042(3) 0.057(4) 0.002(3) 0.037(3) 0.011(3)
C3 0.119(6) 0.040(3) 0.068(4) 0.027(3) 0.060(4) 0.036(3)
C4 0.166(9) 0.106(6) 0.093(6) 0.050(5) 0.071(6) 0.100(6)
C5 0.121(7) 0.122(6) 0.066(5) 0.042(4) 0.048(4) 0.081(5)
C6 0.069(4) 0.048(3) 0.045(3) 0.001(3) 0.016(3) -0.010(3)
C7 0.094(5) 0.039(3) 0.055(4) -0.001(3) 0.035(4) -0.006(3)
C8 0.124(6) 0.052(4) 0.061(4) -0.018(3) 0.058(4) -0.039(4)
C9 0.197(10) 0.091(6) 0.065(5) -0.031(4) 0.040(6) -0.097(7)
C10 0.147(8) 0.105(6) 0.073(5) -0.021(5) 0.028(5) -0.090(6)
C11 0.161(7) 0.047(4) 0.097(5) 0.027(3) 0.090(5) 0.051(4)
C12A 0.144(7) 0.049(4) 0.094(5) 0.026(4) 0.079(5) 0.027(4)
C13 0.190(9) 0.056(4) 0.121(6) 0.004(4) 0.118(6) 0.013(5)
C14 0.242(11) 0.055(5) 0.194(9) -0.009(5) 0.174(9) 0.014(6)
C15 0.260(11) 0.044(4) 0.197(9) 0.006(5) 0.193(9) 0.014(5)
C16 0.202(9) 0.042(4) 0.147(7) 0.028(4) 0.143(7) 0.046(5)
C17 0.164(8) 0.055(4) 0.077(5) 0.018(3) 0.076(5) 0.026(5)
C18 0.136(8) 0.088(6) 0.162(9) 0.058(6) 0.039(7) 0.041(6)
C19 0.125(6) 0.067(4) 0.093(5) 0.032(4) 0.055(5) 0.016(4)
C20 0.284(14) 0.064(5) 0.209(10) 0.070(6) 0.210(11) 0.088(7)
C21 0.39(2) 0.047(5) 0.283(14) -0.020(7) 0.283(15) -0.040(8)
C22 0.370(18) 0.263(14) 0.335(17) 0.257(14) 0.306(16) 0.269(15)
C23 0.093(5) 0.053(4) 0.059(4) 0.015(3) 0.031(4) 0.032(3)
C24 0.094(5) 0.068(4) 0.053(4) 0.004(3) 0.029(4) 0.026(4)
C25 0.093(5) 0.069(4) 0.060(4) 0.001(3) 0.025(4) 0.012(4)
C26 0.107(6) 0.070(5) 0.060(4) -0.007(3) 0.026(4) 0.009(4)
C27 0.096(6) 0.057(4) 0.080(5) 0.009(4) 0.013(4) 0.019(4)
C28 0.080(5) 0.063(4) 0.078(5) 0.024(4) 0.022(4) 0.016(4)
C29 0.139(7) 0.057(4) 0.075(5) 0.020(3) 0.058(5) 0.022(4)
C30 0.187(9) 0.064(5) 0.103(6) 0.007(4) 0.081(6) -0.008(5)
C31 0.242(11) 0.096(6) 0.091(6) 0.056(5) 0.044(7) 0.050(7)
C32 0.064(5) 0.088(5) 0.095(5) 0.038(4) 0.018(4) 0.019(4)
C33 0.085(7) 0.210(11) 0.167(9) 0.102(8) 0.042(6) 0.011(7)
C34 0.112(6) 0.074(5) 0.093(5) 0.021(4) 0.026(5) 0.000(4)
C35 0.216(9) 0.040(4) 0.080(5) -0.025(3) 0.092(6) -0.052(5)
C36 0.246(10) 0.036(3) 0.108(6) -0.024(4) 0.121(7) -0.051(5)
C37 0.346(15) 0.045(4) 0.146(8) -0.027(5) 0.168(9) -0.039(7)
C38 0.338(15) 0.026(3) 0.151(8) -0.002(4) 0.154(10) -0.031(6)
C39 0.292(13) 0.055(5) 0.108(6) -0.023(4) 0.125(8) -0.063(7)
C40 0.244(10) 0.052(4) 0.087(5) -0.027(4) 0.104(6) -0.066(5)
C41 0.211(10) 0.070(5) 0.095(6) -0.035(4) 0.099(6) -0.064(6)
C42 0.223(12) 0.151(10) 0.172(10) -0.076(8) 0.109(9) -0.031(9)
C43 0.268(13) 0.106(7) 0.125(7) -0.039(6) 0.130(8) -0.087(8)
C44 0.261(12) 0.055(4) 0.088(5) -0.016(4) 0.112(7) -0.054(6)
C45 0.254(13) 0.064(5) 0.161(9) 0.000(5) 0.160(9) -0.012(7)
C46 0.53(2) 0.144(9) 0.119(8) -0.072(7) 0.193(12) -0.197(13)
C47 0.073(5) 0.073(5) 0.076(5) -0.029(4) 0.014(4) -0.015(4)
C48 0.076(6) 0.146(8) 0.077(5) -0.028(5) 0.013(5) -0.051(6)
C49 0.092(7) 0.120(8) 0.150(10) -0.053(7) -0.003(6) 0.030(6)
C50 0.147(10) 0.088(7) 0.143(10) 0.024(7) 0.003(8) 0.005(7)
C51 0.113(7) 0.085(6) 0.099(6) -0.007(5) 0.026(5) 0.015(5)
C52 0.073(5) 0.071(5) 0.073(5) -0.015(4) 0.007(4) -0.016(4)
C53 0.093(7) 0.177(9) 0.106(7) -0.045(6) 0.040(5) -0.043(6)
C54 0.131(8) 0.240(13) 0.139(9) -0.062(9) 0.072(7) -0.005(8)
C55 0.143(9) 0.309(17) 0.139(9) -0.042(10) 0.061(8) -0.113(10)
C56 0.097(5) 0.063(4) 0.065(4) -0.007(3) 0.019(4) -0.017(4)
C57 0.139(7) 0.119(7) 0.058(5) -0.014(4) 0.015(5) -0.038(6)
C58 0.117(6) 0.060(4) 0.081(5) -0.004(3) 0.024(4) -0.029(4)
F1 0.221(5) 0.057(2) 0.194(5) 0.031(3) 0.154(4) 0.040(3)

loop_
_atom_type_symbol
_atom_type_description
_atom_type_scat_dispersion_real
_atom_type_scat_dispersion_imag
_atom_type_scat_source
C C 0.0033 0.0016 'International Tables Vol C Tables 4.2.6.8 and 6.1.1.4'
H H 0.0000 0.0000 'International Tables Vol C Tables 4.2.6.8 and 6.1.1.4'
N N 0.0061 0.0033 'International Tables Vol C Tables 4.2.6.8 and 6.1.1.4'
O O 0.0106 0.0060 'International Tables Vol C Tables 4.2.6.8 and 6.1.1.4'
F F 0.0171 0.0103 'International Tables Vol C Tables 4.2.6.8 and 6.1.1.4'
Ru Ru -1.2594 0.8363 'International Tables Vol C Tables 4.2.6.8 and 6.1.1.4'
Cl Cl 0.1484 0.1585 'International Tables Vol C Tables 4.2.6.8 and 6.1.1.4'

loop_
_geom_angle_atom_site_label_1
_geom_angle_atom_site_label_2
_geom_angle_atom_site_label_3
_geom_angle
_geom_angle_site_symmetry_1
_geom_angle_site_symmetry_3
_geom_angle_publ_flag
C1 Ru1 C2 88.6(3) . . ?
C1 Ru1 C3 89.7(3) . . ?
C2 Ru1 C3 95.5(3) . . ?
C1 Ru1 Cl1 175.4(2) . . ?
C2 Ru1 Cl1 93.9(2) . . ?
C3 Ru1 Cl1 93.89(17) . . ?
C1 Ru1 Cl3 96.2(2) . . ?
C2 Ru1 Cl3 163.26(19) . . ?
C3 Ru1 Cl3 100.55(18) . . ?
Cl1 Ru1 Cl3 80.35(12) . . ?
C1 Ru1 Cl2 94.3(2) . . ?
C2 Ru1 Cl2 84.1(2) . . ?
C3 Ru1 Cl2 175.99(15) . . ?
Cl1 Ru1 Cl2 82.16(10) . . ?
Cl3 Ru1 Cl2 79.53(9) . . ?
C7 Ru2 C6 90.4(2) . . ?
C7 Ru2 C8 88.0(3) . . ?
C6 Ru2 C8 94.6(3) . . ?
C7 Ru2 Cl2 175.7(2) . . ?
C6 Ru2 Cl2 91.72(17) . . ?
C8 Ru2 Cl2 95.53(19) . . ?
C7 Ru2 Cl3 96.14(19) . . ?
C6 Ru2 Cl3 163.82(17) . . ?
C8 Ru2 Cl3 100.4(2) . . ?
Cl2 Ru2 Cl3 80.87(9) . . ?
C7 Ru2 Cl1 94.6(2) . . ?
C6 Ru2 Cl1 85.75(19) . . ?
C8 Ru2 Cl1 177.29(16) . . ?
Cl2 Ru2 Cl1 81.77(12) . . ?
Cl3 Ru2 Cl1 78.99(11) . . ?
Ru1 Cl1 Ru2 83.19(11) . . ?
Ru2 Cl2 Ru1 83.10(12) . . ?
Ru2 Cl3 Ru1 83.74(11) . . ?
C4 N1 C3 110.6(6) . . ?
C4 N1 C11 119.9(6) . . ?
C3 N1 C11 129.5(7) . . ?
C3 N2 C5 113.3(5) . . ?
C3 N2 C23 128.1(5) . . ?
C5 N2 C23 118.6(6) . . ?
C8 N3 C9 110.1(7) . . ?
C8 N3 C35 129.5(8) . . ?
C9 N3 C35 120.4(6) . . ?
C8 N4 C10 112.5(7) . . ?
C8 N4 C47 127.8(5) . . ?
C10 N4 C47 119.7(7) . . ?
O1 C1 Ru1 178.5(6) . . ?
O2 C2 Ru1 170.0(6) . . ?
N2 C3 N1 102.6(6) . . ?
N2 C3 Ru1 128.2(4) . . ?
N1 C3 Ru1 129.2(6) . . ?
C5 C4 N1 109.4(7) . . ?
C5 C4 H4 125.3 . . ?
N1 C4 H4 125.3 . . ?
C4 C5 N2 104.0(7) . . ?
C4 C5 H5 128.0 . . ?
N2 C5 H5 128.0 . . ?
O3 C6 Ru2 166.2(5) . . ?
O4 C7 Ru2 177.5(5) . . ?
N4 C8 N3 102.4(7) . . ?
N4 C8 Ru2 127.9(4) . . ?
N3 C8 Ru2 129.6(7) . . ?
C10 C9 N3 109.6(7) . . ?
C10 C9 H9 125.2 . . ?
N3 C9 H9 125.2 . . ?
C9 C10 N4 105.4(8) . . ?
C9 C10 H10 127.3 . . ?
N4 C10 H10 127.3 . . ?
C12A C11 C16 124.1(6) . . ?
C12A C11 N1 116.7(6) . . ?
C16 C11 N1 118.4(5) . . ?
C11 C12A C13 116.1(6) . . ?
C11 C12A C17 124.3(6) . . ?
C13 C12A C17 119.5(6) . . ?
C14 C13 C12A 120.0(6) . . ?
C14 C13 H13 120.0 . . ?
C12A C13 H13 120.0 . . ?
C13 C14 C15 122.5(7) . . ?
C13 C14 H14 118.7 . . ?
C15 C14 H14 118.7 . . ?
C14 C15 C16 120.3(7) . . ?
C14 C15 H15 119.8 . . ?
C16 C15 H15 119.8 . . ?
C15 C16 C11 116.9(6) . . ?
C15 C16 C20 119.2(7) . . ?
C11 C16 C20 123.9(7) . . ?
C12A C17 C18 113.2(6) . . ?
C12A C17 C19 111.6(7) . . ?
C18 C17 C19 110.1(6) . . ?
C12A C17 H17 107.2 . . ?
C18 C17 H17 107.2 . . ?
C19 C17 H17 107.2 . . ?
C17 C18 H18A 107.1 . . ?
C17 C18 H18B 108.0 . . ?
H18A C18 H18B 109.5 . . ?
C17 C18 H18C 113.2 . . ?
H18A C18 H18C 109.5 . . ?
H18B C18 H18C 109.5 . . ?
C17 C19 H19A 111.2 . . ?
C17 C19 H19B 107.6 . . ?
H19A C19 H19B 109.5 . . ?
C17 C19 H19C 109.6 . . ?
H19A C19 H19C 109.5 . . ?
H19B C19 H19C 109.5 . . ?
C21 C20 C16 113.7(10) . . ?
C21 C20 C22 113.0(9) . . ?
C16 C20 C22 107.9(8) . . ?
C21 C20 H20 107.3 . . ?
C16 C20 H20 107.3 . . ?
C22 C20 H20 107.3 . . ?
C20 C21 H21A 110.2 . . ?
C20 C21 H21B 109.0 . . ?
H21A C21 H21B 109.5 . . ?
C20 C21 H21C 109.3 . . ?
H21A C21 H21C 109.5 . . ?
H21B C21 H21C 109.5 . . ?
C20 C22 H22A 109.4 . . ?
C20 C22 H22B 109.4 . . ?
H22A C22 H22B 109.5 . . ?
C20 C22 H22C 109.6 . . ?
H22A C22 H22C 109.5 . . ?
H22B C22 H22C 109.5 . . ?
C28 C23 C24 123.9(6) . . ?
C28 C23 N2 117.9(6) . . ?
C24 C23 N2 117.9(5) . . ?
C23 C24 C25 117.8(6) . . ?
C23 C24 C29 123.8(5) . . ?
C25 C24 C29 118.3(6) . . ?
C26 C25 C24 119.3(6) . . ?
C26 C25 H25 120.4 . . ?
C24 C25 H25 120.4 . . ?
C27 C26 C25 122.3(6) . . ?
C27 C26 H26 118.9 . . ?
C25 C26 H26 118.9 . . ?
C26 C27 C28 121.9(6) . . ?
C26 C27 H27 119.1 . . ?
C28 C27 H27 119.1 . . ?
C23 C28 C27 114.9(6) . . ?
C23 C28 C32 121.4(6) . . ?
C27 C28 C32 123.6(6) . . ?
C24 C29 C31 112.6(7) . . ?
C24 C29 C30 110.2(6) . . ?
C31 C29 C30 111.9(6) . . ?
C24 C29 H29 107.3 . . ?
C31 C29 H29 107.3 . . ?
C30 C29 H29 107.3 . . ?
C29 C30 H30A 107.8 . . ?
C29 C30 H30B 112.5 . . ?
H30A C30 H30B 109.5 . . ?
C29 C30 H30C 108.0 . . ?
H30A C30 H30C 109.5 . . ?
H30B C30 H30C 109.5 . . ?
C29 C31 H31A 108.2 . . ?
C29 C31 H31B 113.5 . . ?
H31A C31 H31B 109.5 . . ?
C29 C31 H31C 106.7 . . ?
H31A C31 H31C 109.5 . . ?
H31B C31 H31C 109.5 . . ?
C34 C32 C28 113.0(6) . . ?
C34 C32 C33 109.3(6) . . ?
C28 C32 C33 108.7(6) . . ?
C34 C32 H32 108.6 . . ?
C28 C32 H32 108.6 . . ?
C33 C32 H32 108.6 . . ?
C32 C33 H33A 107.3 . . ?
C32 C33 H33B 113.2 . . ?
H33A C33 H33B 109.5 . . ?
C32 C33 H33C 107.8 . . ?
H33A C33 H33C 109.5 . . ?
H33B C33 H33C 109.5 . . ?
C32 C34 H34A 110.6 . . ?
C32 C34 H34B 109.6 . . ?
H34A C34 H34B 109.5 . . ?
C32 C34 H34C 108.2 . . ?
H34A C34 H34C 109.5 . . ?
H34B C34 H34C 109.5 . . ?
C40 C35 C36 122.9(8) . . ?
C40 C35 N3 117.3(8) . . ?
C36 C35 N3 119.3(6) . . ?
C37 C36 C35 118.2(6) . . ?
C37 C36 C44 119.4(8) . . ?
C35 C36 C44 122.3(8) . . ?
C38 C37 C36 118.5(9) . . ?
C38 C37 H37 120.7 . . ?
C36 C37 H37 120.7 . . ?
C39 C38 C37 121.5(8) . . ?
C39 C38 H38 119.2 . . ?
C37 C38 H38 119.2 . . ?
C40 C39 C38 122.5(7) . . ?
C40 C39 H39 118.7 . . ?
C38 C39 H39 118.7 . . ?
C39 C40 C35 116.3(8) . . ?
C39 C40 C41 120.3(7) . . ?
C35 C40 C41 123.4(8) . . ?
C40 C41 C43 112.5(9) . . ?
C40 C41 C42 110.1(6) . . ?
C43 C41 C42 109.7(7) . . ?
C40 C41 H41 108.2 . . ?
C43 C41 H41 108.2 . . ?
C42 C41 H41 108.2 . . ?
C41 C42 H42A 104.9 . . ?
C41 C42 H42B 114.0 . . ?
H42A C42 H42B 109.5 . . ?
C41 C42 H42C 109.4 . . ?
H42A C42 H42C 109.5 . . ?
H42B C42 H42C 109.5 . . ?
C41 C43 H43A 107.8 . . ?
C41 C43 H43B 109.5 . . ?
H43A C43 H43B 109.5 . . ?
C41 C43 H43C 111.1 . . ?
H43A C43 H43C 109.5 . . ?
H43B C43 H43C 109.5 . . ?
C45 C44 C36 112.4(8) . . ?
C45 C44 C46 113.0(9) . . ?
C36 C44 C46 107.7(6) . . ?
C45 C44 H44 107.9 . . ?
C36 C44 H44 107.9 . . ?
C46 C44 H44 107.9 . . ?
C44 C45 H45A 110.0 . . ?
C44 C45 H45B 111.0 . . ?
H45A C45 H45B 109.5 . . ?
C44 C45 H45C 107.5 . . ?
H45A C45 H45C 109.5 . . ?
H45B C45 H45C 109.5 . . ?
C44 C46 H46A 109.5 . . ?
C44 C46 H46B 110.1 . . ?
H46A C46 H46B 109.5 . . ?
C44 C46 H46C 108.7 . . ?
H46A C46 H46C 109.5 . . ?
H46B C46 H46C 109.5 . . ?
C52 C47 C48 122.2(8) . . ?
C52 C47 N4 119.1(6) . . ?
C48 C47 N4 118.0(7) . . ?
C47 C48 C49 114.8(8) . . ?
C47 C48 C53 119.9(9) . . ?
C49 C48 C53 125.2(9) . . ?
C50 C49 C48 118.6(9) . . ?
C50 C49 H49 120.7 . . ?
C48 C49 H49 120.7 . . ?
C51 C50 C49 123.6(10) . . ?
C51 C50 H50 118.2 . . ?
C49 C50 H50 118.2 . . ?
C50 C51 C52 121.4(9) . . ?
C50 C51 H51 119.3 . . ?
C52 C51 H51 119.3 . . ?
C51 C52 C47 119.2(7) . . ?
C51 C52 C56 118.2(7) . . ?
C47 C52 C56 122.6(7) . . ?
C48 C53 C55 112.4(8) . . ?
C48 C53 C54 114.0(8) . . ?
C55 C53 C54 108.9(7) . . ?
C48 C53 H53 107.1 . . ?
C55 C53 H53 107.1 . . ?
C54 C53 H53 107.1 . . ?
C53 C54 H54A 112.1 . . ?
C53 C54 H54B 109.4 . . ?
H54A C54 H54B 109.5 . . ?
C53 C54 H54C 106.8 . . ?
H54A C54 H54C 109.5 . . ?
H54B C54 H54C 109.5 . . ?
C53 C55 H55A 106.8 . . ?
C53 C55 H55B 110.1 . . ?
H55A C55 H55B 109.5 . . ?
C53 C55 H55C 111.5 . . ?
H55A C55 H55C 109.5 . . ?
H55B C55 H55C 109.5 . . ?
C52 C56 C57 112.6(6) . . ?
C52 C56 C58 112.6(5) . . ?
C57 C56 C58 108.6(6) . . ?
C52 C56 H56 107.6 . . ?
C57 C56 H56 107.6 . . ?
C58 C56 H56 107.6 . . ?
C56 C57 H57A 110.0 . . ?
C56 C57 H57B 109.9 . . ?
H57A C57 H57B 109.5 . . ?
C56 C57 H57C 108.6 . . ?
H57A C57 H57C 109.5 . . ?
H57B C57 H57C 109.5 . . ?
C56 C58 H58A 109.3 . . ?
C56 C58 H58B 108.7 . . ?
H58A C58 H58B 109.5 . . ?
C56 C58 H58C 110.4 . . ?
H58A C58 H58C 109.5 . . ?
H58B C58 H58C 109.5 . . ?

loop_
_geom_bond_atom_site_label_1
_geom_bond_atom_site_label_2
_geom_bond_distance
_geom_bond_site_symmetry_2
_geom_bond_publ_flag
Ru1 C1 1.877(6) . ?
Ru1 C2 1.893(6) . ?
Ru1 C3 2.095(8) . ?
Ru1 Cl1 2.434(3) . ?
Ru1 Cl3 2.465(3) . ?
Ru1 Cl2 2.506(4) . ?
Ru2 C7 1.867(6) . ?
Ru2 C6 1.885(6) . ?
Ru2 C8 2.075(8) . ?
Ru2 Cl2 2.446(3) . ?
Ru2 Cl3 2.456(3) . ?
Ru2 Cl1 2.513(3) . ?
N1 C4 1.373(10) . ?
N1 C3 1.378(7) . ?
N1 C11 1.486(8) . ?
N2 C3 1.365(8) . ?
N2 C5 1.395(8) . ?
N2 C23 1.456(7) . ?
N3 C8 1.378(8) . ?
N3 C9 1.406(10) . ?
N3 C35 1.443(10) . ?
N4 C8 1.374(9) . ?
N4 C10 1.409(8) . ?
N4 C47 1.442(9) . ?
O1 C1 1.129(6) . ?
O2 C2 1.117(6) . ?
O3 C6 1.146(6) . ?
O4 C7 1.144(6) . ?
C4 C5 1.344(10) . ?
C4 H4 0.9500 . ?
C5 H5 0.9500 . ?
C9 C10 1.299(12) . ?
C9 H9 0.9500 . ?
C10 H10 0.9500 . ?
C11 C12A 1.391(8) . ?
C11 C16 1.396(10) . ?
C12A C13 1.406(9) . ?
C12A C17 1.510(9) . ?
C13 C14 1.363(10) . ?
C13 H13 0.9500 . ?
C14 C15 1.366(9) . ?
C14 H14 0.9500 . ?
C15 C16 1.380(10) . ?
C15 H15 0.9500 . ?
C16 C20 1.551(9) . ?
C17 C18 1.547(11) . ?
C17 C19 1.561(9) . ?
C17 H17 1.0000 . ?
C18 H18A 0.9800 . ?
C18 H18B 0.9800 . ?
C18 H18C 0.9800 . ?
C19 H19A 0.9800 . ?
C19 H19B 0.9800 . ?
C19 H19C 0.9800 . ?
C20 C21 1.499(17) . ?
C20 C22 1.565(14) . ?
C20 H20 1.0000 . ?
C21 H21A 0.9800 . ?
C21 H21B 0.9800 . ?
C21 H21C 0.9800 . ?
C22 H22A 0.9800 . ?
C22 H22B 0.9800 . ?
C22 H22C 0.9800 . ?
C23 C28 1.387(8) . ?
C23 C24 1.390(8) . ?
C24 C25 1.391(8) . ?
C24 C29 1.516(9) . ?
C25 C26 1.353(9) . ?
C25 H25 0.9500 . ?
C26 C27 1.351(9) . ?
C26 H26 0.9500 . ?
C27 C28 1.403(9) . ?
C27 H27 0.9500 . ?
C28 C32 1.537(9) . ?
C29 C31 1.521(10) . ?
C29 C30 1.534(10) . ?
C29 H29 1.0000 . ?
C30 H30A 0.9800 . ?
C30 H30B 0.9800 . ?
C30 H30C 0.9800 . ?
C31 H31A 0.9800 . ?
C31 H31B 0.9800 . ?
C31 H31C 0.9800 . ?
C32 C34 1.536(9) . ?
C32 C33 1.540(10) . ?
C32 H32 1.0000 . ?
C33 H33A 0.9800 . ?
C33 H33B 0.9800 . ?
C33 H33C 0.9800 . ?
C34 H34A 0.9800 . ?
C34 H34B 0.9800 . ?
C34 H34C 0.9800 . ?
C35 C40 1.409(8) . ?
C35 C36 1.410(11) . ?
C36 C37 1.401(12) . ?
C36 C44 1.550(9) . ?
C37 C38 1.391(10) . ?
C37 H37 0.9500 . ?
C38 C39 1.377(13) . ?
C38 H38 0.9500 . ?
C39 C40 1.363(12) . ?
C39 H39 0.9500 . ?
C40 C41 1.479(12) . ?
C41 C43 1.516(10) . ?
C41 C42 1.559(12) . ?
C41 H41 1.0000 . ?
C42 H42A 0.9800 . ?
C42 H42B 0.9800 . ?
C42 H42C 0.9800 . ?
C43 H43A 0.9800 . ?
C43 H43B 0.9800 . ?
C43 H43C 0.9800 . ?
C44 C45 1.534(13) . ?
C44 C46 1.560(11) . ?
C44 H44 1.0000 . ?
C45 H45A 0.9800 . ?
C45 H45B 0.9800 . ?
C45 H45C 0.9800 . ?
C46 H46A 0.9800 . ?
C46 H46B 0.9800 . ?
C46 H46C 0.9800 . ?
C47 C52 1.395(9) . ?
C47 C48 1.436(10) . ?
C48 C49 1.453(12) . ?
C48 C53 1.519(11) . ?
C49 C50 1.383(13) . ?
C49 H49 0.9500 . ?
C50 C51 1.327(12) . ?
C50 H50 0.9500 . ?
C51 C52 1.345(10) . ?
C51 H51 0.9500 . ?
C52 C56 1.488(9) . ?
C53 C55 1.562(11) . ?
C53 C54 1.577(11) . ?
C53 H53 1.0000 . ?
C54 H54A 0.9800 . ?
C54 H54B 0.9800 . ?
C54 H54C 0.9800 . ?
C55 H55A 0.9800 . ?
C55 H55B 0.9800 . ?
C55 H55C 0.9800 . ?
C56 C57 1.547(9) . ?
C56 C58 1.553(8) . ?
C56 H56 1.0000 . ?
C57 H57A 0.9800 . ?
C57 H57B 0.9800 . ?
C57 H57C 0.9800 . ?
C58 H58A 0.9800 . ?
C58 H58B 0.9800 . ?
C58 H58C 0.9800 . ?

loop_
_geom_torsion_atom_site_label_1
_geom_torsion_atom_site_label_2
_geom_torsion_atom_site_label_3
_geom_torsion_atom_site_label_4
_geom_torsion
_geom_torsion_site_symmetry_1
_geom_torsion_site_symmetry_2
_geom_torsion_site_symmetry_3
_geom_torsion_site_symmetry_4
_geom_torsion_publ_flag
C2 Ru1 Cl1 Ru2 -122.6(2) . . . . ?
C3 Ru1 Cl1 Ru2 141.67(17) . . . . ?
Cl3 Ru1 Cl1 Ru2 41.61(8) . . . . ?
Cl2 Ru1 Cl1 Ru2 -39.03(6) . . . . ?
C7 Ru2 Cl1 Ru1 -137.39(18) . . . . ?
C6 Ru2 Cl1 Ru1 132.57(18) . . . . ?
Cl2 Ru2 Cl1 Ru1 40.21(6) . . . . ?
Cl3 Ru2 Cl1 Ru1 -42.02(7) . . . . ?
C6 Ru2 Cl2 Ru1 -124.31(17) . . . . ?
C8 Ru2 Cl2 Ru1 140.9(2) . . . . ?
Cl3 Ru2 Cl2 Ru1 41.23(6) . . . . ?
Cl1 Ru2 Cl2 Ru1 -38.85(8) . . . . ?
C1 Ru1 Cl2 Ru2 -136.77(17) . . . . ?
C2 Ru1 Cl2 Ru2 135.06(18) . . . . ?
Cl1 Ru1 Cl2 Ru2 40.32(6) . . . . ?
Cl3 Ru1 Cl2 Ru2 -41.25(8) . . . . ?
C7 Ru2 Cl3 Ru1 134.9(2) . . . . ?
C6 Ru2 Cl3 Ru1 21.6(6) . . . . ?
C8 Ru2 Cl3 Ru1 -136.00(17) . . . . ?
Cl2 Ru2 Cl3 Ru1 -42.00(8) . . . . ?
Cl1 Ru2 Cl3 Ru1 41.32(7) . . . . ?
C1 Ru1 Cl3 Ru2 134.2(2) . . . . ?
C2 Ru1 Cl3 Ru2 28.2(6) . . . . ?
C3 Ru1 Cl3 Ru2 -134.93(15) . . . . ?
Cl1 Ru1 Cl3 Ru2 -42.74(9) . . . . ?
Cl2 Ru1 Cl3 Ru2 40.99(5) . . . . ?
C1 Ru1 C2 O2 -94(3) . . . . ?
C3 Ru1 C2 O2 176(3) . . . . ?
Cl1 Ru1 C2 O2 82(3) . . . . ?
Cl3 Ru1 C2 O2 13(3) . . . . ?
Cl2 Ru1 C2 O2 1(3) . . . . ?
C5 N2 C3 N1 -0.2(7) . . . . ?
C23 N2 C3 N1 178.8(5) . . . . ?
C5 N2 C3 Ru1 176.6(4) . . . . ?
C23 N2 C3 Ru1 -4.4(9) . . . . ?
C4 N1 C3 N2 1.8(7) . . . . ?
C11 N1 C3 N2 -178.5(5) . . . . ?
C4 N1 C3 Ru1 -175.0(5) . . . . ?
C11 N1 C3 Ru1 4.7(9) . . . . ?
C1 Ru1 C3 N2 -88.1(5) . . . . ?
C2 Ru1 C3 N2 0.5(5) . . . . ?
Cl1 Ru1 C3 N2 94.8(5) . . . . ?
Cl3 Ru1 C3 N2 175.7(5) . . . . ?
C1 Ru1 C3 N1 87.9(5) . . . . ?
C2 Ru1 C3 N1 176.5(5) . . . . ?
Cl1 Ru1 C3 N1 -89.3(5) . . . . ?
Cl3 Ru1 C3 N1 -8.4(5) . . . . ?
C3 N1 C4 C5 -2.8(9) . . . . ?
C11 N1 C4 C5 177.4(6) . . . . ?
N1 C4 C5 N2 2.5(9) . . . . ?
C3 N2 C5 C4 -1.5(8) . . . . ?
C23 N2 C5 C4 179.4(6) . . . . ?
C7 Ru2 C6 O3 -95(2) . . . . ?
C8 Ru2 C6 O3 177(2) . . . . ?
Cl2 Ru2 C6 O3 81(2) . . . . ?
Cl3 Ru2 C6 O3 19(3) . . . . ?
Cl1 Ru2 C6 O3 -1(2) . . . . ?
C10 N4 C8 N3 -1.9(7) . . . . ?
C47 N4 C8 N3 179.3(6) . . . . ?
C10 N4 C8 Ru2 174.5(4) . . . . ?
C47 N4 C8 Ru2 -4.4(9) . . . . ?
C9 N3 C8 N4 0.1(7) . . . . ?
C35 N3 C8 N4 -176.9(6) . . . . ?
C9 N3 C8 Ru2 -176.2(5) . . . . ?
C35 N3 C8 Ru2 6.9(10) . . . . ?
C7 Ru2 C8 N4 -87.5(6) . . . . ?
C6 Ru2 C8 N4 2.7(6) . . . . ?
Cl2 Ru2 C8 N4 94.9(5) . . . . ?
Cl3 Ru2 C8 N4 176.6(5) . . . . ?
C7 Ru2 C8 N3 87.9(5) . . . . ?
C6 Ru2 C8 N3 178.1(5) . . . . ?
Cl2 Ru2 C8 N3 -89.7(5) . . . . ?
Cl3 Ru2 C8 N3 -8.0(5) . . . . ?
C8 N3 C9 C10 1.9(9) . . . . ?
C35 N3 C9 C10 179.1(7) . . . . ?
N3 C9 C10 N4 -2.9(9) . . . . ?
C8 N4 C10 C9 3.1(9) . . . . ?
C47 N4 C10 C9 -178.0(7) . . . . ?
C4 N1 C11 C12A -81.4(8) . . . . ?
C3 N1 C11 C12A 99.0(9) . . . . ?
C4 N1 C11 C16 88.9(9) . . . . ?
C3 N1 C11 C16 -90.7(8) . . . . ?
C16 C11 C12A C13 0.8(13) . . . . ?
N1 C11 C12A C13 170.5(7) . . . . ?
C16 C11 C12A C17 -176.5(8) . . . . ?
N1 C11 C12A C17 -6.8(11) . . . . ?
C11 C12A C13 C14 -0.5(13) . . . . ?
C17 C12A C13 C14 177.0(9) . . . . ?
C12A C13 C14 C15 -0.2(16) . . . . ?
C13 C14 C15 C16 0.7(18) . . . . ?
C14 C15 C16 C11 -0.4(16) . . . . ?
C14 C15 C16 C20 -178.2(10) . . . . ?
C12A C11 C16 C15 -0.4(14) . . . . ?
N1 C11 C16 C15 -169.9(8) . . . . ?
C12A C11 C16 C20 177.3(9) . . . . ?
N1 C11 C16 C20 7.8(13) . . . . ?
C11 C12A C17 C18 106.7(8) . . . . ?
C13 C12A C17 C18 -70.6(10) . . . . ?
C11 C12A C17 C19 -128.4(8) . . . . ?
C13 C12A C17 C19 54.3(10) . . . . ?
C15 C16 C20 C21 -50.0(12) . . . . ?
C11 C16 C20 C21 132.3(10) . . . . ?
C15 C16 C20 C22 76.1(14) . . . . ?
C11 C16 C20 C22 -101.6(11) . . . . ?
C3 N2 C23 C28 -90.8(8) . . . . ?
C5 N2 C23 C28 88.1(7) . . . . ?
C3 N2 C23 C24 95.1(7) . . . . ?
C5 N2 C23 C24 -86.0(8) . . . . ?
C28 C23 C24 C25 1.3(10) . . . . ?
N2 C23 C24 C25 175.0(6) . . . . ?
C28 C23 C24 C29 -176.6(7) . . . . ?
N2 C23 C24 C29 -2.9(10) . . . . ?
C23 C24 C25 C26 -1.5(10) . . . . ?
C29 C24 C25 C26 176.5(7) . . . . ?
C24 C25 C26 C27 0.8(11) . . . . ?
C25 C26 C27 C28 0.1(11) . . . . ?
C24 C23 C28 C27 -0.4(10) . . . . ?
N2 C23 C28 C27 -174.1(6) . . . . ?
C24 C23 C28 C32 175.9(6) . . . . ?
N2 C23 C28 C32 2.2(9) . . . . ?
C26 C27 C28 C23 -0.3(10) . . . . ?
C26 C27 C28 C32 -176.6(6) . . . . ?
C23 C24 C29 C31 100.1(8) . . . . ?
C25 C24 C29 C31 -77.7(8) . . . . ?
C23 C24 C29 C30 -134.1(7) . . . . ?
C25 C24 C29 C30 48.0(9) . . . . ?
C23 C28 C32 C34 140.3(7) . . . . ?
C27 C28 C32 C34 -43.7(10) . . . . ?
C23 C28 C32 C33 -98.2(8) . . . . ?
C27 C28 C32 C33 77.7(9) . . . . ?
C8 N3 C35 C40 94.9(9) . . . . ?
C9 N3 C35 C40 -81.7(8) . . . . ?
C8 N3 C35 C36 -93.0(8) . . . . ?
C9 N3 C35 C36 90.3(9) . . . . ?
C40 C35 C36 C37 -0.5(13) . . . . ?
N3 C35 C36 C37 -172.0(8) . . . . ?
C40 C35 C36 C44 175.1(7) . . . . ?
N3 C35 C36 C44 3.5(12) . . . . ?
C35 C36 C37 C38 0.7(14) . . . . ?
C44 C36 C37 C38 -175.0(9) . . . . ?
C36 C37 C38 C39 -0.7(16) . . . . ?
C37 C38 C39 C40 0.6(17) . . . . ?
C38 C39 C40 C35 -0.3(14) . . . . ?
C38 C39 C40 C41 -179.9(9) . . . . ?
C36 C35 C40 C39 0.3(13) . . . . ?
N3 C35 C40 C39 172.0(7) . . . . ?
C36 C35 C40 C41 179.8(8) . . . . ?
N3 C35 C40 C41 -8.4(11) . . . . ?
C39 C40 C41 C43 49.9(10) . . . . ?
C35 C40 C41 C43 -129.6(8) . . . . ?
C39 C40 C41 C42 -72.7(11) . . . . ?
C35 C40 C41 C42 107.8(9) . . . . ?
C37 C36 C44 C45 -53.9(10) . . . . ?
C35 C36 C44 C45 130.6(9) . . . . ?
C37 C36 C44 C46 71.2(13) . . . . ?
C35 C36 C44 C46 -104.3(10) . . . . ?
C8 N4 C47 C52 98.4(8) . . . . ?
C10 N4 C47 C52 -80.4(8) . . . . ?
C8 N4 C47 C48 -91.0(8) . . . . ?
C10 N4 C47 C48 90.2(8) . . . . ?
C52 C47 C48 C49 -2.8(10) . . . . ?
N4 C47 C48 C49 -173.2(6) . . . . ?
C52 C47 C48 C53 177.1(6) . . . . ?
N4 C47 C48 C53 6.7(10) . . . . ?
C47 C48 C49 C50 0.2(12) . . . . ?
C53 C48 C49 C50 -179.7(8) . . . . ?
C48 C49 C50 C51 1.0(15) . . . . ?
C49 C50 C51 C52 0.5(16) . . . . ?
C50 C51 C52 C47 -3.1(12) . . . . ?
C50 C51 C52 C56 177.4(8) . . . . ?
C48 C47 C52 C51 4.4(10) . . . . ?
N4 C47 C52 C51 174.6(6) . . . . ?
C48 C47 C52 C56 -176.2(6) . . . . ?
N4 C47 C52 C56 -6.0(10) . . . . ?
C47 C48 C53 C55 -99.3(10) . . . . ?
C49 C48 C53 C55 80.6(11) . . . . ?
C47 C48 C53 C54 136.2(8) . . . . ?
C49 C48 C53 C54 -43.9(12) . . . . ?
C51 C52 C56 C57 -76.3(8) . . . . ?
C47 C52 C56 C57 104.3(8) . . . . ?
C51 C52 C56 C58 46.9(9) . . . . ?
C47 C52 C56 C58 -132.6(7) . . . . ?
